data_4313908
loop_
_publ_author_name
'Christian Br\"uckner'
'Raymond P. Bri\~nas'
'Jeanette A. Krause Bauer'

_publ_contact_author_address
;   Department of Chemistry
    University of Connecticut
    Storrs, CT 06269-3060
;
_publ_contact_author_email c.bruckner@uconn.edu
_publ_contact_author_fax '860 486 2981'
_publ_contact_author_name 'Dr. Christian Bruckner'
_publ_contact_author_phone '860 486 2743'
_publ_section_title
;
 X-ray Structure and Variable Temperature NMR Spectra of
 [meso-Triarylcorrolato]copper(III)
;
_journal_name_full 'Inorganic Chemistry'
_journal_page_first 4495
_journal_page_last 4497
_journal_paper_doi 10.1021/ic034080u
_journal_volume 42
_journal_year 2003
_chemical_formula_sum 'C37 H23 Cu N4'
_chemical_formula_weight 587.13
_chemical_name_systematic
; 
 [5,10,15-triphenylcorrolato]Cu(III) 
;
_space_group_IT_number 2
_symmetry_cell_setting triclinic
_symmetry_space_group_name_Hall '-P 1'
_symmetry_space_group_name_H-M 'P -1'
_atom_sites_solution_hydrogens geom
_atom_sites_solution_primary direct
_atom_sites_solution_secondary difmap
_audit_creation_method SHELXL-97
_cell_angle_alpha 111.9860(10)
_cell_angle_beta 93.5650(10)
_cell_angle_gamma 98.9820(10)
_cell_formula_units_Z 2
_cell_length_a 9.7915(7)
_cell_length_b 11.7732(8)
_cell_length_c 12.4638(9)
_cell_measurement_reflns_used 1860
_cell_measurement_temperature 150(2)
_cell_measurement_theta_max 20.71
_cell_measurement_theta_min 2.84
_cell_volume 1304.50(16)
_computing_cell_refinement 'Bruker SAINT v6.02A'
_computing_data_collection 'Bruker SMART v5.054'
_computing_data_reduction 'Bruker SAINT v6.02A'
_computing_molecular_graphics 'Bruker SHELXTL v6.1'
_computing_publication_material 'Bruker SHELXTL v6.1'
_computing_structure_refinement 'Bruker SHELXTL v6.1'
_computing_structure_solution 'Bruker SHELXTL v6.1'
_diffrn_ambient_temperature 150(2)
_diffrn_detector_area_resol_mean 0.85
_diffrn_measured_fraction_theta_full 0.996
_diffrn_measured_fraction_theta_max 0.996
_diffrn_measurement_device_type 'SMART 1K Platform CCD'
_diffrn_measurement_method '\w scans'
_diffrn_radiation_monochromator graphite
_diffrn_radiation_source 'sealed tube'
_diffrn_radiation_type MoK\a
_diffrn_radiation_wavelength 0.71073
_diffrn_reflns_av_R_equivalents 0.0789
_diffrn_reflns_av_sigmaI/netI 0.1118
_diffrn_reflns_limit_h_max 11
_diffrn_reflns_limit_h_min -11
_diffrn_reflns_limit_k_max 13
_diffrn_reflns_limit_k_min -13
_diffrn_reflns_limit_l_max 14
_diffrn_reflns_limit_l_min -14
_diffrn_reflns_number 10982
_diffrn_reflns_theta_full 24.71
_diffrn_reflns_theta_max 24.71
_diffrn_reflns_theta_min 2.56
_diffrn_standards_number 0
_exptl_absorpt_coefficient_mu 0.874
_exptl_absorpt_correction_T_max 0.9659
_exptl_absorpt_correction_T_min 0.8801
_exptl_absorpt_correction_type multi-scan
_exptl_absorpt_process_details 'SADABS, Sheldrick, 1996'
_exptl_crystal_colour 'deep purple'
_exptl_crystal_density_diffrn 1.495
_exptl_crystal_density_meas 0
_exptl_crystal_density_method 'not measured'
_exptl_crystal_description needle
_exptl_crystal_F_000 604
_exptl_crystal_size_max 0.15
_exptl_crystal_size_mid 0.05
_exptl_crystal_size_min 0.04
_refine_diff_density_max 1.234
_refine_diff_density_min -0.640
_refine_diff_density_rms 0.101
_refine_ls_extinction_method none
_refine_ls_goodness_of_fit_ref 1.058
_refine_ls_hydrogen_treatment constr
_refine_ls_matrix_type full
_refine_ls_number_parameters 379
_refine_ls_number_reflns 4428
_refine_ls_number_restraints 0
_refine_ls_restrained_S_all 1.058
_refine_ls_R_factor_all 0.1106
_refine_ls_R_factor_gt 0.0605
_refine_ls_shift/su_max 0.001
_refine_ls_shift/su_mean 0.000
_refine_ls_structure_factor_coef Fsqd
_refine_ls_weighting_details 'calc w=1/[\s^2^(Fo^2^)+(0.0349P)^2^+2.6145P] where P=(Fo^2^+2Fc^2^)/3'
_refine_ls_weighting_scheme calc
_refine_ls_wR_factor_gt 0.1188
_refine_ls_wR_factor_ref 0.1381
_reflns_number_gt 2925
_reflns_number_total 4428
_reflns_threshold_expression >2\s(I)
_cod_data_source_file ic034080usi20030501_093104.cif
_cod_data_source_block TPPCu
_cod_depositor_comments
;
The following automatic conversions were performed:

'_symmetry_cell_setting' value 'Triclinic' changed to 'triclinic'
according to the built-in table from CIF Core dictionary named
'cif_core.dic' version 2.4.1 from 2010-06-29.

Automatic conversion script
Id: cif_fix_values 1646 2011-03-28 12:23:43Z adriana 

The following automatic conversions were performed:
data name '_publ_contact_author_addres' replaced with
'_publ_contact_author_address' as specified in the replacement file
'/home/antanas/src/cod-tools/trunk/data/replacement-values/replacement_tags.lst'.

Automatic conversion script
Id: cif_correct_tags 4998 2017-03-02 13:24:31Z antanas 
;
_cod_database_code 4313908

loop_
_symmetry_equiv_pos_as_xyz
'x, y, z'
'-x, -y, -z'

loop_
_atom_site_label
_atom_site_type_symbol
_atom_site_fract_x
_atom_site_fract_y
_atom_site_fract_z
_atom_site_U_iso_or_equiv
_atom_site_adp_type
_atom_site_occupancy
_atom_site_symmetry_multiplicity
_atom_site_calc_flag
_atom_site_refinement_flags
_atom_site_disorder_assembly
_atom_site_disorder_group
Cu Cu 0.77623(7) 0.53581(6) 0.52836(6) 0.0192(2) Uani 1 1 d . . .
N1 N 0.8875(4) 0.6721(4) 0.6540(3) 0.0191(10) Uani 1 1 d . . .
N2 N 0.8622(4) 0.5670(4) 0.4077(3) 0.0201(10) Uani 1 1 d . . .
N3 N 0.6694(5) 0.3820(4) 0.4208(4) 0.0215(11) Uani 1 1 d . . .
N4 N 0.6506(4) 0.5064(4) 0.6288(3) 0.0195(10) Uani 1 1 d . . .
C1 C 0.8562(5) 0.7175(5) 0.7678(4) 0.0167(12) Uani 1 1 d . . .
C2 C 0.9327(5) 0.8441(5) 0.8254(4) 0.0216(12) Uani 1 1 d . . .
H2 H 0.9326 0.8972 0.9046 0.026 Uiso 1 1 calc R . .
C3 C 1.0041(5) 0.8742(5) 0.7481(4) 0.0225(13) Uani 1 1 d . . .
H3 H 1.0618 0.9525 0.7623 0.027 Uiso 1 1 calc R . .
C4 C 0.9780(5) 0.7688(5) 0.6423(4) 0.0215(13) Uani 1 1 d . . .
C5 C 1.0289(5) 0.7585(5) 0.5350(4) 0.0197(12) Uani 1 1 d . . .
C6 C 0.9828(5) 0.6560(5) 0.4287(5) 0.0201(12) Uani 1 1 d . . .
C7 C 1.0495(5) 0.6256(5) 0.3264(4) 0.0210(12) Uani 1 1 d . . .
H7 H 1.1340 0.6712 0.3175 0.025 Uiso 1 1 calc R . .
C8 C 0.9715(5) 0.5200(5) 0.2436(4) 0.0209(13) Uani 1 1 d . . .
H8 H 0.9914 0.4785 0.1664 0.025 Uiso 1 1 calc R . .
C9 C 0.8534(5) 0.4823(5) 0.2936(4) 0.0176(12) Uani 1 1 d . . .
C10 C 0.7473(5) 0.3734(5) 0.2374(4) 0.0181(12) Uani 1 1 d . . .
C11 C 0.6522(5) 0.3298(5) 0.2995(4) 0.0193(12) Uani 1 1 d . . .
C12 C 0.5263(5) 0.2396(5) 0.2620(5) 0.0229(13) Uani 1 1 d . . .
H12 H 0.4903 0.1857 0.1838 0.028 Uiso 1 1 calc R . .
C13 C 0.4659(6) 0.2449(5) 0.3605(5) 0.0227(13) Uani 1 1 d . . .
H13 H 0.3798 0.1960 0.3622 0.027 Uiso 1 1 calc R . .
C14 C 0.5542(5) 0.3349(5) 0.4570(4) 0.0186(12) Uani 1 1 d . . .
C15 C 0.5549(6) 0.3984(5) 0.5817(5) 0.0249(13) Uani 1 1 d . . .
C16 C 0.4905(6) 0.3775(5) 0.6718(5) 0.0253(13) Uani 1 1 d . . .
H16 H 0.4153 0.3117 0.6628 0.030 Uiso 1 1 calc R . .
C17 C 0.5561(6) 0.4700(5) 0.7760(5) 0.0247(13) Uani 1 1 d . . .
H17 H 0.5356 0.4782 0.8518 0.030 Uiso 1 1 calc R . .
C18 C 0.6602(5) 0.5511(5) 0.7495(4) 0.0179(12) Uani 1 1 d . . .
C19 C 0.7607(5) 0.6557(4) 0.8172(4) 0.0142(11) Uani 1 1 d . . .
C20 C 0.7693(5) 0.7030(5) 0.9468(4) 0.0169(12) Uani 1 1 d . . .
C21 C 0.8973(5) 0.7284(5) 1.0159(4) 0.0208(12) Uani 1 1 d . . .
H21 H 0.9796 0.7203 0.9794 0.025 Uiso 1 1 calc R . .
C22 C 0.9074(5) 0.7645(5) 1.1345(4) 0.0221(13) Uani 1 1 d . . .
H22 H 0.9954 0.7799 1.1794 0.026 Uiso 1 1 calc R . .
C23 C 0.7873(6) 0.7784(5) 1.1889(5) 0.0299(14) Uani 1 1 d . . .
H23 H 0.7927 0.8030 1.2710 0.036 Uiso 1 1 calc R . .
C24 C 0.6618(6) 0.7563(5) 1.1230(5) 0.0313(15) Uani 1 1 d . . .
H24 H 0.5806 0.7673 1.1607 0.038 Uiso 1 1 calc R . .
C25 C 0.6497(6) 0.7183(5) 1.0029(5) 0.0272(14) Uani 1 1 d . . .
H25 H 0.5612 0.7026 0.9588 0.033 Uiso 1 1 calc R . .
C26 C 1.1375(5) 0.8611(4) 0.5341(4) 0.0159(11) Uani 1 1 d . . .
C27 C 1.2593(6) 0.9039(5) 0.6107(4) 0.0232(13) Uani 1 1 d . . .
H27 H 1.2728 0.8706 0.6684 0.028 Uiso 1 1 calc R . .
C28 C 1.3634(6) 0.9965(5) 0.6037(5) 0.0235(13) Uani 1 1 d . . .
H28 H 1.4491 1.0231 0.6542 0.028 Uiso 1 1 calc R . .
C29 C 1.3412(6) 1.0493(5) 0.5230(5) 0.0301(14) Uani 1 1 d . . .
H29 H 1.4104 1.1132 0.5189 0.036 Uiso 1 1 calc R . .
C30 C 1.2177(6) 1.0078(5) 0.4491(5) 0.0240(13) Uani 1 1 d . . .
H30 H 1.2016 1.0437 0.3938 0.029 Uiso 1 1 calc R . .
C31 C 1.1184(6) 0.9161(5) 0.4541(4) 0.0233(13) Uani 1 1 d . . .
H31 H 1.0341 0.8887 0.4019 0.028 Uiso 1 1 calc R . .
C32 C 0.7365(5) 0.3075(5) 0.1091(4) 0.0209(12) Uani 1 1 d . . .
C33 C 0.7405(5) 0.3719(6) 0.0355(4) 0.0271(14) Uani 1 1 d . . .
H33 H 0.7497 0.4601 0.0677 0.033 Uiso 1 1 calc R . .
C34 C 0.7313(6) 0.3095(7) -0.0833(5) 0.0374(16) Uani 1 1 d . . .
H34 H 0.7350 0.3549 -0.1323 0.045 Uiso 1 1 calc R . .
C35 C 0.7169(6) 0.1821(7) -0.1316(5) 0.0408(18) Uani 1 1 d . . .
H35 H 0.7099 0.1393 -0.2138 0.049 Uiso 1 1 calc R . .
C36 C 0.7126(6) 0.1162(6) -0.0602(5) 0.0428(18) Uani 1 1 d . . .
H36 H 0.7038 0.0280 -0.0936 0.051 Uiso 1 1 calc R . .
C37 C 0.7211(5) 0.1768(5) 0.0586(5) 0.0269(13) Uani 1 1 d . . .
H37 H 0.7165 0.1304 0.1068 0.032 Uiso 1 1 calc R . .

loop_
_atom_site_aniso_label
_atom_site_aniso_U_11
_atom_site_aniso_U_22
_atom_site_aniso_U_33
_atom_site_aniso_U_23
_atom_site_aniso_U_13
_atom_site_aniso_U_12
Cu 0.0225(4) 0.0206(4) 0.0143(4) 0.0068(3) 0.0030(3) 0.0037(3)
N1 0.018(2) 0.023(3) 0.018(2) 0.009(2) 0.0029(19) 0.003(2)
N2 0.024(3) 0.019(3) 0.020(3) 0.010(2) 0.002(2) 0.006(2)
N3 0.024(3) 0.020(3) 0.022(3) 0.011(2) 0.002(2) 0.000(2)
N4 0.022(3) 0.018(2) 0.018(2) 0.008(2) 0.000(2) 0.003(2)
C1 0.014(3) 0.023(3) 0.015(3) 0.008(2) 0.004(2) 0.006(2)
C2 0.025(3) 0.017(3) 0.018(3) 0.004(2) 0.001(2) -0.001(2)
C3 0.021(3) 0.021(3) 0.024(3) 0.010(3) 0.000(2) -0.002(2)
C4 0.019(3) 0.026(3) 0.023(3) 0.013(3) 0.004(2) 0.005(3)
C5 0.018(3) 0.018(3) 0.025(3) 0.011(3) 0.003(2) 0.002(2)
C6 0.016(3) 0.021(3) 0.029(3) 0.018(3) 0.003(2) 0.000(2)
C7 0.017(3) 0.020(3) 0.029(3) 0.013(3) 0.006(3) 0.002(2)
C8 0.028(3) 0.015(3) 0.020(3) 0.007(2) 0.004(3) 0.003(3)
C9 0.021(3) 0.016(3) 0.013(3) 0.005(2) -0.003(2) -0.001(2)
C10 0.021(3) 0.023(3) 0.010(3) 0.006(2) 0.000(2) 0.004(2)
C11 0.020(3) 0.020(3) 0.018(3) 0.008(2) -0.001(2) 0.004(2)
C12 0.025(3) 0.019(3) 0.023(3) 0.009(3) -0.005(3) -0.001(3)
C13 0.024(3) 0.015(3) 0.034(3) 0.017(3) 0.007(3) -0.002(2)
C14 0.020(3) 0.022(3) 0.019(3) 0.013(3) 0.000(2) 0.004(2)
C15 0.025(3) 0.023(3) 0.029(3) 0.012(3) 0.003(3) 0.009(3)
C16 0.022(3) 0.015(3) 0.034(3) 0.007(3) 0.002(3) -0.003(2)
C17 0.026(3) 0.030(3) 0.022(3) 0.014(3) 0.007(3) 0.003(3)
C18 0.020(3) 0.019(3) 0.016(3) 0.007(2) 0.005(2) 0.010(2)
C19 0.012(3) 0.012(3) 0.017(3) 0.004(2) 0.000(2) 0.004(2)
C20 0.017(3) 0.019(3) 0.015(3) 0.007(2) 0.003(2) 0.002(2)
C21 0.019(3) 0.026(3) 0.018(3) 0.009(2) 0.004(2) 0.006(2)
C22 0.017(3) 0.029(3) 0.018(3) 0.008(3) 0.000(2) 0.005(3)
C23 0.035(4) 0.038(4) 0.013(3) 0.008(3) 0.004(3) 0.001(3)
C24 0.025(3) 0.047(4) 0.020(3) 0.009(3) 0.014(3) 0.007(3)
C25 0.021(3) 0.036(4) 0.023(3) 0.013(3) -0.004(3) 0.000(3)
C26 0.016(3) 0.013(3) 0.013(3) 0.000(2) 0.003(2) 0.000(2)
C27 0.026(3) 0.019(3) 0.024(3) 0.009(3) 0.001(3) 0.003(3)
C28 0.017(3) 0.022(3) 0.026(3) 0.003(3) 0.004(2) 0.001(2)
C29 0.037(4) 0.023(3) 0.029(3) 0.009(3) 0.017(3) 0.001(3)
C30 0.026(3) 0.025(3) 0.023(3) 0.010(3) 0.010(3) 0.009(3)
C31 0.029(3) 0.022(3) 0.020(3) 0.007(3) 0.008(3) 0.008(3)
C32 0.014(3) 0.025(3) 0.018(3) 0.006(3) 0.001(2) -0.003(2)
C33 0.018(3) 0.044(4) 0.024(3) 0.017(3) 0.003(3) 0.007(3)
C34 0.025(4) 0.069(5) 0.025(3) 0.022(4) 0.009(3) 0.017(3)
C35 0.015(3) 0.076(5) 0.014(3) -0.001(4) -0.004(3) 0.006(3)
C36 0.020(3) 0.043(4) 0.039(4) -0.012(3) 0.001(3) 0.003(3)
C37 0.019(3) 0.026(3) 0.030(3) 0.007(3) -0.001(3) -0.001(3)

loop_
_atom_type_symbol
_atom_type_description
_atom_type_scat_dispersion_real
_atom_type_scat_dispersion_imag
_atom_type_scat_source
C C 0.0033 0.0016 'International Tables Vol C Tables 4.2.6.8 and 6.1.1.4'
H H 0.0000 0.0000 'International Tables Vol C Tables 4.2.6.8 and 6.1.1.4'
N N 0.0061 0.0033 'International Tables Vol C Tables 4.2.6.8 and 6.1.1.4'
Cu Cu 0.3201 1.2651 'International Tables Vol C Tables 4.2.6.8 and 6.1.1.4'

loop_
_geom_angle_atom_site_label_1
_geom_angle_atom_site_label_2
_geom_angle_atom_site_label_3
_geom_angle
_geom_angle_site_symmetry_1
_geom_angle_site_symmetry_3
_geom_angle_publ_flag
N1 Cu N2 96.66(18) . . ?
N1 Cu N4 91.30(17) . . ?
N2 Cu N4 166.13(18) . . ?
N1 Cu N3 169.00(17) . . ?
N2 Cu N3 91.50(18) . . ?
N4 Cu N3 82.23(18) . . ?
C1 N1 C4 106.5(4) . . ?
C1 N1 Cu 124.8(3) . . ?
C4 N1 Cu 124.6(3) . . ?
C9 N2 C6 107.0(4) . . ?
C9 N2 Cu 125.8(3) . . ?
C6 N2 Cu 122.9(3) . . ?
C14 N3 C11 108.1(4) . . ?
C14 N3 Cu 116.2(3) . . ?
C11 N3 Cu 130.9(3) . . ?
C15 N4 C18 109.3(4) . . ?
C15 N4 Cu 115.6(3) . . ?
C18 N4 Cu 131.8(3) . . ?
N1 C1 C19 126.9(5) . . ?
N1 C1 C2 107.6(4) . . ?
C19 C1 C2 125.4(4) . . ?
C3 C2 C1 108.4(5) . . ?
C2 C3 C4 107.6(5) . . ?
N1 C4 C3 109.9(4) . . ?
N1 C4 C5 122.7(5) . . ?
C3 C4 C5 127.4(5) . . ?
C6 C5 C4 123.9(5) . . ?
C6 C5 C26 117.4(4) . . ?
C4 C5 C26 118.7(5) . . ?
N2 C6 C5 124.6(4) . . ?
N2 C6 C7 108.9(4) . . ?
C5 C6 C7 126.6(5) . . ?
C8 C7 C6 108.0(5) . . ?
C7 C8 C9 107.6(5) . . ?
N2 C9 C10 125.5(4) . . ?
N2 C9 C8 108.5(4) . . ?
C10 C9 C8 125.9(4) . . ?
C11 C10 C9 121.9(4) . . ?
C11 C10 C32 119.8(5) . . ?
C9 C10 C32 118.2(4) . . ?
N3 C11 C10 120.6(5) . . ?
N3 C11 C12 107.4(4) . . ?
C10 C11 C12 131.9(5) . . ?
C13 C12 C11 107.2(5) . . ?
C12 C13 C14 107.7(4) . . ?
N3 C14 C13 109.4(4) . . ?
N3 C14 C15 111.4(5) . . ?
C13 C14 C15 139.1(5) . . ?
N4 C15 C16 108.6(5) . . ?
N4 C15 C14 112.8(5) . . ?
C16 C15 C14 138.4(5) . . ?
C17 C16 C15 107.6(5) . . ?
C16 C17 C18 107.7(5) . . ?
N4 C18 C19 119.6(4) . . ?
N4 C18 C17 106.6(4) . . ?
C19 C18 C17 133.8(5) . . ?
C18 C19 C1 122.4(4) . . ?
C18 C19 C20 119.0(4) . . ?
C1 C19 C20 118.6(4) . . ?
C21 C20 C25 118.0(5) . . ?
C21 C20 C19 120.5(4) . . ?
C25 C20 C19 121.4(5) . . ?
C22 C21 C20 122.0(5) . . ?
C21 C22 C23 119.3(5) . . ?
C24 C23 C22 119.5(5) . . ?
C23 C24 C25 121.8(5) . . ?
C24 C25 C20 119.4(5) . . ?
C27 C26 C31 118.4(5) . . ?
C27 C26 C5 121.4(5) . . ?
C31 C26 C5 120.2(5) . . ?
C26 C27 C28 120.1(5) . . ?
C29 C28 C27 120.0(5) . . ?
C30 C29 C28 119.1(5) . . ?
C31 C30 C29 120.8(5) . . ?
C30 C31 C26 121.5(5) . . ?
C33 C32 C37 118.3(5) . . ?
C33 C32 C10 121.5(5) . . ?
C37 C32 C10 120.2(5) . . ?
C34 C33 C32 120.8(6) . . ?
C35 C34 C33 120.5(6) . . ?
C34 C35 C36 119.7(6) . . ?
C37 C36 C35 120.7(6) . . ?
C36 C37 C32 120.0(6) . . ?

loop_
_geom_bond_atom_site_label_1
_geom_bond_atom_site_label_2
_geom_bond_distance
_geom_bond_site_symmetry_2
_geom_bond_publ_flag
Cu N1 1.891(4) . ?
Cu N2 1.892(4) . ?
Cu N4 1.893(4) . ?
Cu N3 1.894(4) . ?
N1 C1 1.388(6) . ?
N1 C4 1.389(6) . ?
N2 C9 1.385(6) . ?
N2 C6 1.389(6) . ?
N3 C14 1.356(6) . ?
N3 C11 1.390(6) . ?
N4 C15 1.357(7) . ?
N4 C18 1.386(6) . ?
C1 C19 1.406(7) . ?
C1 C2 1.443(7) . ?
C2 C3 1.343(7) . ?
C3 C4 1.407(7) . ?
C4 C5 1.425(7) . ?
C5 C6 1.404(7) . ?
C5 C26 1.483(7) . ?
C6 C7 1.421(7) . ?
C7 C8 1.356(7) . ?
C8 C9 1.436(7) . ?
C9 C10 1.426(7) . ?
C10 C11 1.403(7) . ?
C10 C32 1.481(7) . ?
C11 C12 1.419(7) . ?
C12 C13 1.379(7) . ?
C13 C14 1.396(7) . ?
C14 C15 1.449(7) . ?
C15 C16 1.402(7) . ?
C16 C17 1.380(7) . ?
C17 C18 1.426(7) . ?
C18 C19 1.392(7) . ?
C19 C20 1.490(6) . ?
C20 C21 1.399(7) . ?
C20 C25 1.402(7) . ?
C21 C22 1.370(7) . ?
C22 C23 1.394(7) . ?
C23 C24 1.366(8) . ?
C24 C25 1.384(7) . ?
C26 C27 1.377(7) . ?
C26 C31 1.395(7) . ?
C27 C28 1.405(7) . ?
C28 C29 1.389(7) . ?
C29 C30 1.375(8) . ?
C30 C31 1.359(7) . ?
C32 C33 1.390(7) . ?
C32 C37 1.407(7) . ?
C33 C34 1.374(7) . ?
C34 C35 1.370(9) . ?
C35 C36 1.381(9) . ?
C36 C37 1.372(8) . ?

loop_
_geom_torsion_atom_site_label_1
_geom_torsion_atom_site_label_2
_geom_torsion_atom_site_label_3
_geom_torsion_atom_site_label_4
_geom_torsion
_geom_torsion_site_symmetry_1
_geom_torsion_site_symmetry_2
_geom_torsion_site_symmetry_3
_geom_torsion_site_symmetry_4
_geom_torsion_publ_flag
N2 Cu N1 C1 165.1(4) . . . . ?
N4 Cu N1 C1 -3.5(4) . . . . ?
N3 Cu N1 C1 -57.3(11) . . . . ?
N2 Cu N1 C4 11.1(4) . . . . ?
N4 Cu N1 C4 -157.5(4) . . . . ?
N3 Cu N1 C4 148.7(8) . . . . ?
N1 Cu N2 C9 162.2(4) . . . . ?
N4 Cu N2 C9 -73.1(9) . . . . ?
N3 Cu N2 C9 -10.4(4) . . . . ?
N1 Cu N2 C6 8.5(4) . . . . ?
N4 Cu N2 C6 133.2(7) . . . . ?
N3 Cu N2 C6 -164.1(4) . . . . ?
N1 Cu N3 C14 61.6(11) . . . . ?
N2 Cu N3 C14 -160.4(4) . . . . ?
N4 Cu N3 C14 7.2(4) . . . . ?
N1 Cu N3 C11 -146.3(8) . . . . ?
N2 Cu N3 C11 -8.3(5) . . . . ?
N4 Cu N3 C11 159.2(5) . . . . ?
N1 Cu N4 C15 -169.8(4) . . . . ?
N2 Cu N4 C15 65.1(9) . . . . ?
N3 Cu N4 C15 1.3(4) . . . . ?
N1 Cu N4 C18 -12.9(5) . . . . ?
N2 Cu N4 C18 -138.0(7) . . . . ?
N3 Cu N4 C18 158.2(5) . . . . ?
C4 N1 C1 C19 175.1(5) . . . . ?
Cu N1 C1 C19 17.2(7) . . . . ?
C4 N1 C1 C2 -1.1(5) . . . . ?
Cu N1 C1 C2 -159.0(3) . . . . ?
N1 C1 C2 C3 1.5(6) . . . . ?
C19 C1 C2 C3 -174.7(5) . . . . ?
C1 C2 C3 C4 -1.3(6) . . . . ?
C1 N1 C4 C3 0.3(6) . . . . ?
Cu N1 C4 C3 158.3(4) . . . . ?
C1 N1 C4 C5 -177.5(5) . . . . ?
Cu N1 C4 C5 -19.5(7) . . . . ?
C2 C3 C4 N1 0.6(6) . . . . ?
C2 C3 C4 C5 178.3(5) . . . . ?
N1 C4 C5 C6 6.8(8) . . . . ?
C3 C4 C5 C6 -170.7(5) . . . . ?
N1 C4 C5 C26 -173.1(5) . . . . ?
C3 C4 C5 C26 9.5(8) . . . . ?
C9 N2 C6 C5 180.0(5) . . . . ?
Cu N2 C6 C5 -22.1(7) . . . . ?
C9 N2 C6 C7 -0.2(5) . . . . ?
Cu N2 C6 C7 157.8(3) . . . . ?
C4 C5 C6 N2 15.5(8) . . . . ?
C26 C5 C6 N2 -164.7(5) . . . . ?
C4 C5 C6 C7 -164.3(5) . . . . ?
C26 C5 C6 C7 15.5(8) . . . . ?
N2 C6 C7 C8 0.1(6) . . . . ?
C5 C6 C7 C8 -180.0(5) . . . . ?
C6 C7 C8 C9 -0.1(6) . . . . ?
C6 N2 C9 C10 178.0(5) . . . . ?
Cu N2 C9 C10 20.8(7) . . . . ?
C6 N2 C9 C8 0.1(6) . . . . ?
Cu N2 C9 C8 -157.0(4) . . . . ?
C7 C8 C9 N2 -0.1(6) . . . . ?
C7 C8 C9 C10 -177.9(5) . . . . ?
N2 C9 C10 C11 -10.9(8) . . . . ?
C8 C9 C10 C11 166.6(5) . . . . ?
N2 C9 C10 C32 167.5(5) . . . . ?
C8 C9 C10 C32 -15.1(8) . . . . ?
C14 N3 C11 C10 171.8(5) . . . . ?
Cu N3 C11 C10 18.1(7) . . . . ?
C14 N3 C11 C12 -5.0(6) . . . . ?
Cu N3 C11 C12 -158.8(4) . . . . ?
C9 C10 C11 N3 -8.5(8) . . . . ?
C32 C10 C11 N3 173.2(5) . . . . ?
C9 C10 C11 C12 167.5(5) . . . . ?
C32 C10 C11 C12 -10.8(9) . . . . ?
N3 C11 C12 C13 3.7(6) . . . . ?
C10 C11 C12 C13 -172.6(6) . . . . ?
C11 C12 C13 C14 -1.1(6) . . . . ?
C11 N3 C14 C13 4.4(6) . . . . ?
Cu N3 C14 C13 162.5(3) . . . . ?
C11 N3 C14 C15 -171.6(4) . . . . ?
Cu N3 C14 C15 -13.5(6) . . . . ?
C12 C13 C14 N3 -2.0(6) . . . . ?
C12 C13 C14 C15 172.2(6) . . . . ?
C18 N4 C15 C16 5.7(6) . . . . ?
Cu N4 C15 C16 167.6(3) . . . . ?
C18 N4 C15 C14 -170.7(4) . . . . ?
Cu N4 C15 C14 -8.8(6) . . . . ?
N3 C14 C15 N4 14.1(6) . . . . ?
C13 C14 C15 N4 -160.1(6) . . . . ?
N3 C14 C15 C16 -160.8(6) . . . . ?
C13 C14 C15 C16 25.0(12) . . . . ?
N4 C15 C16 C17 -4.5(6) . . . . ?
C14 C15 C16 C17 170.6(6) . . . . ?
C15 C16 C17 C18 1.5(6) . . . . ?
C15 N4 C18 C19 174.5(5) . . . . ?
Cu N4 C18 C19 16.5(7) . . . . ?
C15 N4 C18 C17 -4.7(6) . . . . ?
Cu N4 C18 C17 -162.6(4) . . . . ?
C16 C17 C18 N4 1.8(6) . . . . ?
C16 C17 C18 C19 -177.1(6) . . . . ?
N4 C18 C19 C1 -1.3(7) . . . . ?
C17 C18 C19 C1 177.6(5) . . . . ?
N4 C18 C19 C20 179.7(4) . . . . ?
C17 C18 C19 C20 -1.4(9) . . . . ?
N1 C1 C19 C18 -15.8(8) . . . . ?
C2 C1 C19 C18 159.8(5) . . . . ?
N1 C1 C19 C20 163.3(5) . . . . ?
C2 C1 C19 C20 -21.2(7) . . . . ?
C18 C19 C20 C21 130.5(5) . . . . ?
C1 C19 C20 C21 -48.6(7) . . . . ?
C18 C19 C20 C25 -46.7(7) . . . . ?
C1 C19 C20 C25 134.2(5) . . . . ?
C25 C20 C21 C22 1.4(8) . . . . ?
C19 C20 C21 C22 -175.8(5) . . . . ?
C20 C21 C22 C23 -1.0(8) . . . . ?
C21 C22 C23 C24 -0.3(8) . . . . ?
C22 C23 C24 C25 1.1(9) . . . . ?
C23 C24 C25 C20 -0.7(9) . . . . ?
C21 C20 C25 C24 -0.6(8) . . . . ?
C19 C20 C25 C24 176.6(5) . . . . ?
C6 C5 C26 C27 -126.9(5) . . . . ?
C4 C5 C26 C27 52.9(7) . . . . ?
C6 C5 C26 C31 52.5(7) . . . . ?
C4 C5 C26 C31 -127.7(5) . . . . ?
C31 C26 C27 C28 -2.9(7) . . . . ?
C5 C26 C27 C28 176.6(5) . . . . ?
C26 C27 C28 C29 2.9(8) . . . . ?
C27 C28 C29 C30 -1.3(8) . . . . ?
C28 C29 C30 C31 -0.3(8) . . . . ?
C29 C30 C31 C26 0.3(8) . . . . ?
C27 C26 C31 C30 1.3(7) . . . . ?
C5 C26 C31 C30 -178.1(5) . . . . ?
C11 C10 C32 C33 132.1(5) . . . . ?
C9 C10 C32 C33 -46.3(7) . . . . ?
C11 C10 C32 C37 -47.6(7) . . . . ?
C9 C10 C32 C37 134.0(5) . . . . ?
C37 C32 C33 C34 -0.8(8) . . . . ?
C10 C32 C33 C34 179.5(5) . . . . ?
C32 C33 C34 C35 0.5(8) . . . . ?
C33 C34 C35 C36 -0.5(9) . . . . ?
C34 C35 C36 C37 0.8(9) . . . . ?
C35 C36 C37 C32 -1.0(8) . . . . ?
C33 C32 C37 C36 1.0(8) . . . . ?
C10 C32 C37 C36 -179.3(5) . . . . ?
